data_4501495
loop_
_publ_author_name
'Su, Zhi'
'Fan, Jian'
'Okamura, Taka-aki'
'Chen, Man-Sheng'
'Chen, Shui-Sheng'
'Sun, Wei-Yin'
'Ueyama, Norikazu'

_publ_section_title
;
 Interpenetrating and Self-Penetrating Zinc(II) Complexes with Rigid
 Tripodal Imidazole-Containing Ligand and Benzenedicarboxylate
;
_journal_issue 4
_journal_name_full 'Crystal Growth &amp; Design'
_journal_page_first 1911
_journal_paper_doi 10.1021/cg100020t
_journal_volume 10
_journal_year 2010
_chemical_formula_moiety 'C23 H16 I2 N6 O4 Zn2, 2(H2 O)'
_chemical_formula_sum 'C23 H20 I2 N6 O6 Zn2'
_chemical_formula_weight 860.99
_chemical_name_systematic
; 
 ? 
;
_space_group_IT_number 14
_symmetry_cell_setting monoclinic
_symmetry_space_group_name_Hall '-P 2ybc'
_symmetry_space_group_name_H-M 'P 1 21/c 1'
_atom_sites_solution_hydrogens geom
_atom_sites_solution_primary direct
_atom_sites_solution_secondary difmap
_audit_creation_method SHELXL-97
_cell_angle_alpha 90.000(3)
_cell_angle_beta 96.245(2)
_cell_angle_gamma 90.00
_cell_formula_units_Z 4
_cell_length_a 9.9056(14)
_cell_length_b 7.6620(11)
_cell_length_c 36.857(5)
_cell_measurement_reflns_used 4075
_cell_measurement_temperature 293(2)
_cell_measurement_theta_max 26.44
_cell_measurement_theta_min 2.24
_cell_volume 2780.7(7)
_computing_structure_refinement 'SHELXL-97 (Sheldrick, 1997)'
_computing_structure_solution 'SHELXS-97 (Sheldrick, 1990)'
_diffrn_ambient_temperature 293(2)
_diffrn_measured_fraction_theta_full 0.996
_diffrn_measured_fraction_theta_max 0.996
_diffrn_radiation_monochromator graphite
_diffrn_radiation_source 'fine-focus sealed tube'
_diffrn_radiation_type MoK\a
_diffrn_radiation_wavelength 0.71073
_diffrn_reflns_av_R_equivalents 0.1300
_diffrn_reflns_av_sigmaI/netI 0.1012
_diffrn_reflns_limit_h_max 11
_diffrn_reflns_limit_h_min -9
_diffrn_reflns_limit_k_max 9
_diffrn_reflns_limit_k_min -8
_diffrn_reflns_limit_l_max 43
_diffrn_reflns_limit_l_min -43
_diffrn_reflns_number 13212
_diffrn_reflns_theta_full 25.00
_diffrn_reflns_theta_max 25.00
_diffrn_reflns_theta_min 2.07
_exptl_absorpt_coefficient_mu 3.995
_exptl_absorpt_correction_T_max 0.6908
_exptl_absorpt_correction_T_min 0.5022
_exptl_absorpt_correction_type multi-scan
_exptl_absorpt_process_details 'sadabs, bruker(2000)'
_exptl_crystal_colour colorless
_exptl_crystal_density_diffrn 2.057
_exptl_crystal_density_method 'not measured'
_exptl_crystal_description block
_exptl_crystal_F_000 1656
_exptl_crystal_size_max 0.20
_exptl_crystal_size_mid 0.15
_exptl_crystal_size_min 0.10
_refine_diff_density_max 1.716
_refine_diff_density_min -1.305
_refine_diff_density_rms 0.189
_refine_ls_extinction_method none
_refine_ls_goodness_of_fit_ref 1.001
_refine_ls_hydrogen_treatment constr
_refine_ls_matrix_type full
_refine_ls_number_parameters 352
_refine_ls_number_reflns 4863
_refine_ls_number_restraints 0
_refine_ls_restrained_S_all 1.001
_refine_ls_R_factor_all 0.0648
_refine_ls_R_factor_gt 0.0540
_refine_ls_shift/su_max 0.002
_refine_ls_shift/su_mean 0.000
_refine_ls_structure_factor_coef Fsqd
_refine_ls_weighting_details 'calc w=1/[\s^2^(Fo^2^)+(0.0661P)^2^+0.0000P] where P=(Fo^2^+2Fc^2^)/3'
_refine_ls_weighting_scheme calc
_refine_ls_wR_factor_gt 0.1315
_refine_ls_wR_factor_ref 0.1382
_reflns_number_gt 4000
_reflns_number_total 4863
_reflns_threshold_expression >2sigma(I)
_cod_data_source_file cg100020t_si_002.cif
_cod_data_source_block 7
_cod_depositor_comments
;
The following automatic conversions were performed:

'_symmetry_cell_setting' value 'Monoclinic' changed to 'monoclinic'
according to /home/saulius/struct/CIF-dictionaries/cif_core.dic
dictionary named 'cif_core.dic' version 2.4.2 from
2011-04-26.

'_refine_ls_hydrogen_treatment' value 'CONSTR' changed
to 'constr' according to
/home/saulius/struct/CIF-dictionaries/cif_core.dic dictionary named
'cif_core.dic' version 2.4.2 from 2011-04-26.

Automatic conversion script
Id: cif_fix_values 1715 2011-07-08 13:25:40Z adriana 
;
_cod_original_sg_symbol_H-M 'P 21/c '
_cod_database_code 4501495

loop_
_symmetry_equiv_pos_as_xyz
'x, y, z'
'-x, y+1/2, -z+1/2'
'-x, -y, -z'
'x, -y-1/2, z-1/2'

loop_
_atom_site_label
_atom_site_type_symbol
_atom_site_fract_x
_atom_site_fract_y
_atom_site_fract_z
_atom_site_U_iso_or_equiv
_atom_site_adp_type
_atom_site_occupancy
_atom_site_symmetry_multiplicity
_atom_site_calc_flag
_atom_site_refinement_flags
Zn1 Zn 0.83178(7) 0.54246(11) 0.972623(18) 0.0278(2) Uani 1 1 d .
Zn2 Zn 0.27214(7) 0.33784(10) 0.668139(18) 0.0260(2) Uani 1 1 d .
C1 C 0.4087(6) 0.3141(8) 0.87665(15) 0.0243(14) Uani 1 1 d .
C2 C 0.2855(6) 0.2442(9) 0.88458(16) 0.0277(14) Uani 1 1 d .
H2A H 0.2743 0.2028 0.9078 0.033 Uiso 1 1 calc R
C3 C 0.1808(6) 0.2387(9) 0.85677(16) 0.0272(14) Uani 1 1 d .
C4 C 0.1945(6) 0.3018(9) 0.82231(16) 0.0280(14) Uani 1 1 d .
H4A H 0.1221 0.2988 0.8040 0.034 Uiso 1 1 calc R
C5 C 0.3187(6) 0.3693(9) 0.81578(16) 0.0275(14) Uani 1 1 d .
C6 C 0.4273(6) 0.3747(8) 0.84281(15) 0.0258(14) Uani 1 1 d .
H6A H 0.5110 0.4186 0.8380 0.031 Uiso 1 1 calc R
C7 C 0.5414(7) 0.1880(9) 0.93168(18) 0.0353(16) Uani 1 1 d .
H7A H 0.4905 0.0875 0.9341 0.042 Uiso 1 1 calc R
C8 C 0.6523(7) 0.2409(9) 0.95356(16) 0.0314(15) Uani 1 1 d .
H8A H 0.6917 0.1802 0.9739 0.038 Uiso 1 1 calc R
C9 C 0.6149(6) 0.4382(9) 0.91171(16) 0.0272(14) Uani 1 1 d .
H9A H 0.6219 0.5381 0.8977 0.033 Uiso 1 1 calc R
C10 C 0.4151(8) 0.5584(10) 0.76901(19) 0.044(2) Uani 1 1 d .
H10A H 0.4660 0.6362 0.7843 0.053 Uiso 1 1 calc R
C11 C 0.4036(8) 0.5540(11) 0.73234(19) 0.046(2) Uani 1 1 d .
H11A H 0.4461 0.6308 0.7177 0.055 Uiso 1 1 calc R
C12 C 0.2830(6) 0.3459(9) 0.74867(16) 0.0300(15) Uani 1 1 d .
H12A H 0.2257 0.2496 0.7482 0.036 Uiso 1 1 calc R
C13 C -0.0021(7) 0.1572(11) 0.89620(19) 0.044(2) Uani 1 1 d .
H13A H 0.0312 0.2124 0.9178 0.053 Uiso 1 1 calc R
C14 C -0.1146(7) 0.0587(10) 0.89044(18) 0.0400(18) Uani 1 1 d .
H14A H -0.1726 0.0331 0.9080 0.048 Uiso 1 1 calc R
C15 C -0.0262(6) 0.0655(8) 0.83980(16) 0.0261(14) Uani 1 1 d .
H15A H -0.0103 0.0470 0.8157 0.031 Uiso 1 1 calc R
C16 C 0.6288(6) 0.2882(9) 0.61825(17) 0.0274(14) Uani 1 1 d .
C17 C 0.5860(6) 0.2621(9) 0.58116(16) 0.0283(14) Uani 1 1 d .
H17A H 0.4951 0.2786 0.5726 0.034 Uiso 1 1 calc R
C18 C 0.6752(6) 0.2130(9) 0.55755(16) 0.0261(14) Uani 1 1 d .
H18A H 0.6451 0.1966 0.5330 0.031 Uiso 1 1 calc R
C19 C 0.8107(6) 0.1875(8) 0.56994(16) 0.0255(14) Uani 1 1 d .
C20 C 0.8533(6) 0.2078(9) 0.60675(16) 0.0302(15) Uani 1 1 d .
H20A H 0.9433 0.1851 0.6154 0.036 Uiso 1 1 calc R
C21 C 0.7644(6) 0.2610(9) 0.63054(16) 0.0303(15) Uani 1 1 d .
H21A H 0.7951 0.2789 0.6550 0.036 Uiso 1 1 calc R
C22 C 0.5302(7) 0.3406(9) 0.64425(17) 0.0309(15) Uani 1 1 d .
C23 C 0.9093(6) 0.1305(9) 0.54462(17) 0.0275(14) Uani 1 1 d .
I1 I 0.74110(7) 0.80665(8) 1.002773(15) 0.0655(2) Uani 1 1 d .
I2 I 0.18373(5) 0.02051(7) 0.674927(13) 0.04096(18) Uani 1 1 d .
N1 N 0.6982(5) 0.3966(7) 0.94152(12) 0.0258(12) Uani 1 1 d .
N2 N 0.5195(5) 0.3136(7) 0.90507(13) 0.0264(12) Uani 1 1 d .
N3 N 0.3202(5) 0.4197(7) 0.71980(12) 0.0275(12) Uani 1 1 d .
N4 N 0.3366(5) 0.4249(7) 0.77909(13) 0.0286(12) Uani 1 1 d .
N5 N -0.1317(5) 0.0010(7) 0.85478(14) 0.0293(13) Uani 1 1 d .
N6 N 0.0536(5) 0.1596(7) 0.86357(13) 0.0265(12) Uani 1 1 d .
O1 O 0.4037(5) 0.3226(7) 0.63280(13) 0.0423(13) Uani 1 1 d .
O2 O 0.5709(5) 0.3888(9) 0.67495(13) 0.0572(16) Uani 1 1 d .
O3 O 0.8757(4) 0.1360(6) 0.51092(11) 0.0321(11) Uani 1 1 d .
O4 O 1.0263(5) 0.0827(8) 0.55844(12) 0.0436(13) Uani 1 1 d .
O5 O 0.7949(9) 0.4252(11) 0.72525(19) 0.098(3) Uani 1 1 d .
O6 O 0.9633(9) 0.1377(16) 0.7489(3) 0.142(4) Uani 1 1 d .

loop_
_atom_site_aniso_label
_atom_site_aniso_U_11
_atom_site_aniso_U_22
_atom_site_aniso_U_33
_atom_site_aniso_U_23
_atom_site_aniso_U_13
_atom_site_aniso_U_12
Zn1 0.0179(4) 0.0393(5) 0.0256(4) 0.0027(3) -0.0005(3) -0.0102(3)
Zn2 0.0162(4) 0.0371(5) 0.0249(4) -0.0005(3) 0.0031(3) 0.0074(3)
C1 0.016(3) 0.030(4) 0.025(3) -0.005(3) -0.004(2) -0.005(2)
C2 0.021(3) 0.035(4) 0.027(3) -0.001(3) 0.000(2) -0.010(3)
C3 0.016(3) 0.030(4) 0.036(3) -0.004(3) 0.004(2) -0.005(3)
C4 0.024(3) 0.034(4) 0.026(3) -0.009(3) 0.000(2) -0.001(3)
C5 0.022(3) 0.032(4) 0.028(3) -0.001(3) 0.001(3) -0.003(3)
C6 0.019(3) 0.029(4) 0.029(3) -0.006(3) 0.001(2) -0.008(3)
C7 0.036(4) 0.028(4) 0.040(4) 0.006(3) -0.004(3) -0.014(3)
C8 0.033(4) 0.032(4) 0.027(3) 0.005(3) -0.004(3) -0.008(3)
C9 0.022(3) 0.034(4) 0.025(3) -0.002(3) 0.000(2) -0.004(3)
C10 0.048(5) 0.047(5) 0.036(4) -0.005(3) 0.005(3) -0.027(4)
C11 0.050(5) 0.052(5) 0.039(4) 0.004(4) 0.015(3) -0.019(4)
C12 0.025(3) 0.036(4) 0.029(3) -0.005(3) 0.001(3) -0.008(3)
C13 0.030(4) 0.068(6) 0.035(4) -0.016(4) 0.005(3) -0.019(4)
C14 0.032(4) 0.059(5) 0.031(4) -0.006(3) 0.014(3) -0.017(3)
C15 0.020(3) 0.033(4) 0.025(3) -0.001(3) 0.001(2) -0.007(3)
C16 0.018(3) 0.029(4) 0.036(3) 0.005(3) 0.009(3) 0.005(3)
C17 0.014(3) 0.032(4) 0.038(4) 0.004(3) 0.000(2) 0.005(3)
C18 0.017(3) 0.039(4) 0.022(3) 0.000(3) -0.002(2) 0.007(3)
C19 0.024(3) 0.023(4) 0.030(3) -0.001(3) 0.003(3) 0.004(3)
C20 0.019(3) 0.042(4) 0.029(3) -0.006(3) -0.001(3) 0.006(3)
C21 0.024(3) 0.042(4) 0.024(3) -0.004(3) -0.002(3) 0.000(3)
C22 0.032(4) 0.036(4) 0.027(3) 0.005(3) 0.015(3) 0.009(3)
C23 0.018(3) 0.030(4) 0.035(4) -0.005(3) 0.005(3) 0.006(3)
I1 0.0905(5) 0.0501(4) 0.0543(4) -0.0055(3) 0.0006(3) 0.0196(3)
I2 0.0377(3) 0.0384(3) 0.0464(3) -0.0027(2) 0.0025(2) -0.0048(2)
N1 0.017(3) 0.038(3) 0.021(2) 0.003(2) -0.005(2) -0.003(2)
N2 0.023(3) 0.030(3) 0.025(3) 0.001(2) -0.002(2) -0.005(2)
N3 0.026(3) 0.038(3) 0.019(2) -0.003(2) 0.001(2) -0.005(2)
N4 0.020(3) 0.040(4) 0.025(3) 0.003(2) 0.002(2) -0.010(2)
N5 0.019(3) 0.038(4) 0.031(3) -0.002(2) 0.003(2) -0.007(2)
N6 0.018(3) 0.037(3) 0.024(3) 0.003(2) 0.002(2) -0.008(2)
O1 0.026(3) 0.059(4) 0.045(3) -0.003(2) 0.016(2) 0.012(2)
O2 0.043(3) 0.096(5) 0.035(3) -0.014(3) 0.014(2) 0.012(3)
O3 0.034(3) 0.038(3) 0.024(2) -0.006(2) 0.0029(19) 0.006(2)
O4 0.029(3) 0.073(4) 0.029(2) 0.001(2) 0.006(2) 0.029(3)
O5 0.116(7) 0.090(6) 0.083(5) -0.013(4) -0.014(5) -0.015(5)
O6 0.087(7) 0.193(12) 0.149(8) -0.006(8) 0.021(6) 0.003(7)

loop_
_atom_type_symbol
_atom_type_description
_atom_type_scat_dispersion_real
_atom_type_scat_dispersion_imag
_atom_type_scat_source
C C 0.0033 0.0016 'International Tables Vol C Tables 4.2.6.8 and 6.1.1.4'
H H 0.0000 0.0000 'International Tables Vol C Tables 4.2.6.8 and 6.1.1.4'
N N 0.0061 0.0033 'International Tables Vol C Tables 4.2.6.8 and 6.1.1.4'
O O 0.0106 0.0060 'International Tables Vol C Tables 4.2.6.8 and 6.1.1.4'
Zn Zn 0.2839 1.4301 'International Tables Vol C Tables 4.2.6.8 and 6.1.1.4'
I I -0.4742 1.8119 'International Tables Vol C Tables 4.2.6.8 and 6.1.1.4'

loop_
_geom_angle_atom_site_label_1
_geom_angle_atom_site_label_2
_geom_angle_atom_site_label_3
_geom_angle
_geom_angle_site_symmetry_1
_geom_angle_site_symmetry_3
O4 Zn1 O3 114.5(2) 2_756 4_566
O4 Zn1 N1 103.2(2) 2_756 .
O3 Zn1 N1 95.9(2) 4_566 .
O4 Zn1 I1 116.75(18) 2_756 .
O3 Zn1 I1 107.56(13) 4_566 .
N1 Zn1 I1 117.20(16) . .
O1 Zn2 N5 104.0(2) . 2_556
O1 Zn2 N3 123.1(2) . .
N5 Zn2 N3 106.8(2) 2_556 .
O1 Zn2 I2 105.37(16) . .
N5 Zn2 I2 113.61(17) 2_556 .
N3 Zn2 I2 104.33(16) . .
C6 C1 C2 122.1(5) . .
C6 C1 N2 120.1(5) . .
C2 C1 N2 117.7(5) . .
C3 C2 C1 117.5(6) . .
C3 C2 H2A 121.2 . .
C1 C2 H2A 121.2 . .
C2 C3 C4 122.2(6) . .
C2 C3 N6 119.0(5) . .
C4 C3 N6 118.8(5) . .
C3 C4 C5 118.1(6) . .
C3 C4 H4A 120.9 . .
C5 C4 H4A 120.9 . .
C4 C5 C6 121.5(6) . .
C4 C5 N4 118.4(5) . .
C6 C5 N4 119.9(5) . .
C1 C6 C5 118.5(6) . .
C1 C6 H6A 120.8 . .
C5 C6 H6A 120.8 . .
C8 C7 N2 105.7(6) . .
C8 C7 H7A 127.1 . .
N2 C7 H7A 127.1 . .
C7 C8 N1 110.2(5) . .
C7 C8 H8A 124.9 . .
N1 C8 H8A 124.9 . .
N1 C9 N2 109.8(6) . .
N1 C9 H9A 125.1 . .
N2 C9 H9A 125.1 . .
C11 C10 N4 105.5(6) . .
C11 C10 H10A 127.2 . .
N4 C10 H10A 127.2 . .
C10 C11 N3 109.9(6) . .
C10 C11 H11A 125.1 . .
N3 C11 H11A 125.1 . .
N3 C12 N4 111.7(6) . .
N3 C12 H12A 124.1 . .
N4 C12 H12A 124.1 . .
C14 C13 N6 105.9(6) . .
C14 C13 H13A 127.0 . .
N6 C13 H13A 127.0 . .
C13 C14 N5 110.1(6) . .
C13 C14 H14A 124.9 . .
N5 C14 H14A 124.9 . .
N6 C15 N5 111.5(5) . .
N6 C15 H15A 124.2 . .
N5 C15 H15A 124.2 . .
C21 C16 C17 118.5(5) . .
C21 C16 C22 120.5(6) . .
C17 C16 C22 120.9(5) . .
C18 C17 C16 121.0(5) . .
C18 C17 H17A 119.5 . .
C16 C17 H17A 119.5 . .
C17 C18 C19 120.2(5) . .
C17 C18 H18A 119.9 . .
C19 C18 H18A 119.9 . .
C18 C19 C20 119.3(6) . .
C18 C19 C23 120.9(5) . .
C20 C19 C23 119.7(5) . .
C21 C20 C19 120.7(6) . .
C21 C20 H20A 119.6 . .
C19 C20 H20A 119.6 . .
C20 C21 C16 120.2(5) . .
C20 C21 H21A 119.9 . .
C16 C21 H21A 119.9 . .
O2 C22 O1 123.4(6) . .
O2 C22 C16 120.3(6) . .
O1 C22 C16 116.2(6) . .
O3 C23 O4 122.8(5) . .
O3 C23 C19 119.4(5) . .
O4 C23 C19 117.8(5) . .
C9 N1 C8 106.1(5) . .
C9 N1 Zn1 130.5(5) . .
C8 N1 Zn1 121.7(4) . .
C9 N2 C7 108.3(5) . .
C9 N2 C1 126.7(5) . .
C7 N2 C1 125.0(5) . .
C12 N3 C11 105.5(5) . .
C12 N3 Zn2 125.7(5) . .
C11 N3 Zn2 128.8(4) . .
C12 N4 C10 107.4(5) . .
C12 N4 C5 125.1(5) . .
C10 N4 C5 127.5(5) . .
C15 N5 C14 104.9(5) . .
C15 N5 Zn2 127.0(4) . 2_546
C14 N5 Zn2 127.8(4) . 2_546
C15 N6 C13 107.6(5) . .
C15 N6 C3 125.6(5) . .
C13 N6 C3 126.7(5) . .
C22 O1 Zn2 118.3(4) . .
C23 O3 Zn1 134.3(5) . 4_565
C23 O4 Zn1 120.0(4) . 2_746

loop_
_geom_bond_atom_site_label_1
_geom_bond_atom_site_label_2
_geom_bond_distance
_geom_bond_site_symmetry_2
Zn1 O4 1.932(4) 2_756
Zn1 O3 1.979(4) 4_566
Zn1 N1 1.996(5) .
Zn1 I1 2.5212(10) .
Zn2 O1 1.944(4) .
Zn2 N5 1.989(5) 2_556
Zn2 N3 2.012(5) .
Zn2 I2 2.6055(10) .
C1 C6 1.362(8) .
C1 C2 1.393(8) .
C1 N2 1.432(7) .
C2 C3 1.377(8) .
C2 H2A 0.9300 .
C3 C4 1.379(9) .
C3 N6 1.444(7) .
C4 C5 1.379(9) .
C4 H4A 0.9300 .
C5 C6 1.385(8) .
C5 N4 1.447(8) .
C6 H6A 0.9300 .
C7 C8 1.353(9) .
C7 N2 1.375(8) .
C7 H7A 0.9300 .
C8 N1 1.368(8) .
C8 H8A 0.9300 .
C9 N1 1.339(7) .
C9 N2 1.347(8) .
C9 H9A 0.9300 .
C10 C11 1.344(10) .
C10 N4 1.361(8) .
C10 H10A 0.9300 .
C11 N3 1.368(9) .
C11 H11A 0.9300 .
C12 N3 1.294(8) .
C12 N4 1.333(8) .
C12 H12A 0.9300 .
C13 C14 1.343(10) .
C13 N6 1.377(8) .
C13 H13A 0.9300 .
C14 N5 1.379(8) .
C14 H14A 0.9300 .
C15 N6 1.328(7) .
C15 N5 1.329(8) .
C15 H15A 0.9300 .
C16 C21 1.386(8) .
C16 C17 1.401(9) .
C16 C22 1.496(8) .
C17 C18 1.359(8) .
C17 H17A 0.9300 .
C18 C19 1.384(8) .
C18 H18A 0.9300 .
C19 C20 1.385(8) .
C19 C23 1.488(8) .
C20 C21 1.371(8) .
C20 H20A 0.9300 .
C21 H21A 0.9300 .
C22 O2 1.217(8) .
C22 O1 1.285(8) .
C23 O3 1.251(7) .
C23 O4 1.268(7) .
N5 Zn2 1.989(5) 2_546
O3 Zn1 1.979(4) 4_565
O4 Zn1 1.932(4) 2_746

loop_
_geom_torsion_atom_site_label_1
_geom_torsion_atom_site_label_2
_geom_torsion_atom_site_label_3
_geom_torsion_atom_site_label_4
_geom_torsion
_geom_torsion_site_symmetry_1
_geom_torsion_site_symmetry_4
C6 C1 C2 C3 -0.3(10) . .
N2 C1 C2 C3 -177.5(6) . .
C1 C2 C3 C4 -1.0(10) . .
C1 C2 C3 N6 177.1(6) . .
C2 C3 C4 C5 1.2(10) . .
N6 C3 C4 C5 -176.9(6) . .
C3 C4 C5 C6 -0.1(10) . .
C3 C4 C5 N4 175.9(6) . .
C2 C1 C6 C5 1.4(10) . .
N2 C1 C6 C5 178.5(6) . .
C4 C5 C6 C1 -1.2(10) . .
N4 C5 C6 C1 -177.1(6) . .
N2 C7 C8 N1 0.9(8) . .
N4 C10 C11 N3 -0.3(10) . .
N6 C13 C14 N5 -0.8(9) . .
C21 C16 C17 C18 -0.7(10) . .
C22 C16 C17 C18 -179.4(6) . .
C16 C17 C18 C19 0.2(10) . .
C17 C18 C19 C20 1.8(10) . .
C17 C18 C19 C23 178.9(6) . .
C18 C19 C20 C21 -3.2(10) . .
C23 C19 C20 C21 179.7(6) . .
C19 C20 C21 C16 2.7(11) . .
C17 C16 C21 C20 -0.7(10) . .
C22 C16 C21 C20 178.0(6) . .
C21 C16 C22 O2 12.6(11) . .
C17 C16 C22 O2 -168.7(7) . .
C21 C16 C22 O1 -163.9(6) . .
C17 C16 C22 O1 14.8(10) . .
C18 C19 C23 O3 13.0(10) . .
C20 C19 C23 O3 -169.9(6) . .
C18 C19 C23 O4 -169.0(6) . .
C20 C19 C23 O4 8.1(10) . .
N2 C9 N1 C8 0.1(7) . .
N2 C9 N1 Zn1 -164.5(4) . .
C7 C8 N1 C9 -0.6(7) . .
C7 C8 N1 Zn1 165.7(5) . .
O4 Zn1 N1 C9 -70.3(6) 2_756 .
O3 Zn1 N1 C9 172.8(5) 4_566 .
I1 Zn1 N1 C9 59.5(6) . .
O4 Zn1 N1 C8 127.2(5) 2_756 .
O3 Zn1 N1 C8 10.2(5) 4_566 .
I1 Zn1 N1 C8 -103.0(5) . .
N1 C9 N2 C7 0.4(7) . .
N1 C9 N2 C1 177.1(5) . .
C8 C7 N2 C9 -0.8(7) . .
C8 C7 N2 C1 -177.5(6) . .
C6 C1 N2 C9 39.3(9) . .
C2 C1 N2 C9 -143.5(6) . .
C6 C1 N2 C7 -144.6(7) . .
C2 C1 N2 C7 32.6(9) . .
N4 C12 N3 C11 0.3(8) . .
N4 C12 N3 Zn2 176.7(4) . .
C10 C11 N3 C12 0.0(9) . .
C10 C11 N3 Zn2 -176.2(5) . .
O1 Zn2 N3 C12 -134.7(5) . .
N5 Zn2 N3 C12 105.4(6) 2_556 .
I2 Zn2 N3 C12 -15.1(6) . .
O1 Zn2 N3 C11 40.8(7) . .
N5 Zn2 N3 C11 -79.1(7) 2_556 .
I2 Zn2 N3 C11 160.3(6) . .
N3 C12 N4 C10 -0.6(8) . .
N3 C12 N4 C5 -177.4(6) . .
C11 C10 N4 C12 0.5(9) . .
C11 C10 N4 C5 177.3(7) . .
C4 C5 N4 C12 -36.5(10) . .
C6 C5 N4 C12 139.5(7) . .
C4 C5 N4 C10 147.2(7) . .
C6 C5 N4 C10 -36.7(10) . .
N6 C15 N5 C14 -0.5(8) . .
N6 C15 N5 Zn2 -175.0(4) . 2_546
C13 C14 N5 C15 0.8(9) . .
C13 C14 N5 Zn2 175.2(6) . 2_546
N5 C15 N6 C13 0.1(8) . .
N5 C15 N6 C3 176.0(6) . .
C14 C13 N6 C15 0.4(9) . .
C14 C13 N6 C3 -175.4(7) . .
C2 C3 N6 C15 -143.6(7) . .
C4 C3 N6 C15 34.6(10) . .
C2 C3 N6 C13 31.6(10) . .
C4 C3 N6 C13 -150.3(7) . .
O2 C22 O1 Zn2 -9.8(10) . .
C16 C22 O1 Zn2 166.5(4) . .
N5 Zn2 O1 C22 131.8(5) 2_556 .
N3 Zn2 O1 C22 10.6(6) . .
I2 Zn2 O1 C22 -108.5(5) . .
O4 C23 O3 Zn1 73.5(9) . 4_565
C19 C23 O3 Zn1 -108.6(6) . 4_565
O3 C23 O4 Zn1 7.7(10) . 2_746
C19 C23 O4 Zn1 -170.3(5) . 2_746
